data_7109243
loop_
_publ_author_name
'Pei-Fang Wu'
'Shih-Cheng Liu'
'Yun-Jen Shieh'
'Ting-Shen Kuo'
'Gene-Hsiang Lee'
'Yu Wang'
'Yi-Chou Tsai'

_publ_section_title
;
 Divergent reactivity of nitric oxide with metal-metal quintuple bonds
;
_journal_name_full Chem.Commun.
_journal_page_first 4391
_journal_paper_doi 10.1039/c3cc37118b
_journal_volume 49
_journal_year 2013
_chemical_formula_moiety 'C42 H54 Cr2 N10 O8', 0.7(C7 H8)'
_chemical_formula_sum 'C46.9 H59.6 Cr2 N10 O8'
_chemical_formula_weight 996.55
_chemical_name_systematic
;
?
;
_space_group_IT_number 15
_symmetry_cell_setting monoclinic
_symmetry_space_group_name_Hall '-C 2yc'
_symmetry_space_group_name_H-M 'C 1 2/c 1'
_atom_sites_solution_hydrogens geom
_atom_sites_solution_primary direct
_atom_sites_solution_secondary difmap
_audit_creation_method SHELXL-97
_cell_angle_alpha 90.00
_cell_angle_beta 97.6360(10)
_cell_angle_gamma 90.00
_cell_formula_units_Z 4
_cell_length_a 19.5267(5)
_cell_length_b 17.9584(5)
_cell_length_c 14.7203(5)
_cell_measurement_reflns_used 26312
_cell_measurement_temperature 200(2)
_cell_measurement_theta_max 25.028
_cell_measurement_theta_min 2.037
_cell_volume 5116.2(3)
_computing_cell_refinement 'HKL Scalepack (Otwinowski & Minor 1997)'
_computing_data_collection 'Collect (Nonius BV, 1997-2000)'
_computing_data_reduction 'HKL Denzo and Scalepack'
_computing_molecular_graphics 'Ortep-3 for Windows (Farrugia, 1997)'
_computing_publication_material 'WinGX publication routines (Farrugia, 1999)'
_computing_structure_refinement 'SHELXL-97 (Sheldrick, 1997)'
_computing_structure_solution 'SHELXS-86 (Sheldrick, 1986)'
_diffrn_ambient_temperature 200(2)
_diffrn_detector_area_resol_mean 9
_diffrn_measured_fraction_theta_full 0.996
_diffrn_measured_fraction_theta_max 0.996
_diffrn_measurement_device_type KappaCCD
_diffrn_measurement_method 'CCD rotation images, thick slices'
_diffrn_radiation_monochromator graphite
_diffrn_radiation_source 'fine-focus sealed tube'
_diffrn_radiation_type MoK\a
_diffrn_radiation_wavelength 0.71073
_diffrn_reflns_av_R_equivalents 0.0756
_diffrn_reflns_av_sigmaI/netI 0.0600
_diffrn_reflns_limit_h_max 23
_diffrn_reflns_limit_h_min -23
_diffrn_reflns_limit_k_max 21
_diffrn_reflns_limit_k_min -21
_diffrn_reflns_limit_l_max 13
_diffrn_reflns_limit_l_min -17
_diffrn_reflns_number 22628
_diffrn_reflns_theta_full 25.07
_diffrn_reflns_theta_max 25.07
_diffrn_reflns_theta_min 2.10
_exptl_absorpt_coefficient_mu 0.484
_exptl_absorpt_correction_T_max 0.9639
_exptl_absorpt_correction_T_min 0.8232
_exptl_absorpt_correction_type multi-scan
_exptl_absorpt_process_details
;
?
;
_exptl_crystal_colour green(dark)
_exptl_crystal_density_diffrn 1.294
_exptl_crystal_density_method 'not measured'
_exptl_crystal_description prism
_exptl_crystal_F_000 2094
_exptl_crystal_size_max 0.31
_exptl_crystal_size_mid 0.21
_exptl_crystal_size_min 0.09
_platon_squeeze_details
;
The unit cell volume comprises a large region of disordered solvent which could not be modeled as discrete atomic sites. We employed PLATON SQUEEZE to calculate the contribution to the diffraction from the solvent region and thereby produced a set of solvent-free diffraction intensities. SQUEEZE estimated a total count of 135.4 electrons per unit cell, which were assigned to be 2.8 toluene molecules per unit cell.
;
_refine_diff_density_max 0.983
_refine_diff_density_min -1.098
_refine_diff_density_rms 0.182
_refine_ls_extinction_method none
_refine_ls_goodness_of_fit_ref 1.095
_refine_ls_hydrogen_treatment constr
_refine_ls_matrix_type full
_refine_ls_number_parameters 271
_refine_ls_number_reflns 4532
_refine_ls_number_restraints 0
_refine_ls_restrained_S_all 1.095
_refine_ls_R_factor_all 0.1189
_refine_ls_R_factor_gt 0.0853
_refine_ls_shift/su_max 0.003
_refine_ls_shift/su_mean 0.000
_refine_ls_structure_factor_coef Fsqd
_refine_ls_weighting_details 'calc w=1/[\s^2^(Fo^2^)+(0.1424P)^2^+13.8497P] where P=(Fo^2^+2Fc^2^)/3'
_refine_ls_weighting_scheme calc
_refine_ls_wR_factor_gt 0.2428
_refine_ls_wR_factor_ref 0.2620
_reflns_number_gt 3156
_reflns_number_total 4532
_reflns_threshold_expression >2sigma(I)
_cod_data_source_file c3cc37118b.txt
_cod_data_source_block 10661
_cod_original_sg_symbol_H-M 'C 2/c'
_cod_original_formula_sum 'C46.9 H59.60 Cr2 N10 O8'
_cod_database_code 7109243

loop_
_symmetry_equiv_pos_as_xyz
'x, y, z'
'-x, y, -z+1/2'
'x+1/2, y+1/2, z'
'-x+1/2, y+1/2, -z+1/2'
'-x, -y, -z'
'x, -y, z-1/2'
'-x+1/2, -y+1/2, -z'
'x+1/2, -y+1/2, z-1/2'

loop_
_atom_site_label
_atom_site_type_symbol
_atom_site_fract_x
_atom_site_fract_y
_atom_site_fract_z
_atom_site_U_iso_or_equiv
_atom_site_adp_type
_atom_site_occupancy
_atom_site_symmetry_multiplicity
_atom_site_calc_flag
_atom_site_refinement_flags
_atom_site_disorder_assembly
_atom_site_disorder_group
C1 C 0.0727(3) 0.1843(3) 0.0327(4) 0.0427(12) Uani 1 1 d . . .
C2 C 0.0162(3) 0.2169(4) -0.0217(4) 0.0523(14) Uani 1 1 d . . .
C3 C 0.0235(4) 0.2921(5) -0.0659(6) 0.084(2) Uani 1 1 d . . .
H3A H 0.0321 0.3297 -0.0164 0.100 Uiso 1 1 calc R . .
H3B H 0.0651 0.2906 -0.0976 0.100 Uiso 1 1 calc R . .
C4 C -0.0327(7) 0.3175(6) -0.1296(11) 0.170(7) Uani 1 1 d . . .
H4A H -0.0225 0.3674 -0.1509 0.255 Uiso 1 1 calc R . .
H4B H -0.0747 0.3191 -0.0999 0.255 Uiso 1 1 calc R . .
H4C H -0.0396 0.2833 -0.1820 0.255 Uiso 1 1 calc R . .
C5 C -0.0465(3) 0.1785(4) -0.0315(5) 0.071(2) Uani 1 1 d . . .
H5 H -0.0850 0.1983 -0.0700 0.085 Uiso 1 1 calc R . .
C6 C -0.0535(4) 0.1121(5) 0.0135(5) 0.076(2) Uani 1 1 d . . .
H6 H -0.0968 0.0872 0.0062 0.092 Uiso 1 1 calc R . .
C7 C 0.0010(3) 0.0822(4) 0.0683(5) 0.0621(17) Uani 1 1 d . . .
H7 H -0.0050 0.0367 0.0992 0.074 Uiso 1 1 calc R . .
C8 C 0.0657(3) 0.1169(3) 0.0802(4) 0.0481(13) Uani 1 1 d . . .
C9 C 0.1247(3) 0.0844(4) 0.1426(5) 0.0712(19) Uani 1 1 d . . .
H9A H 0.1515 0.0527 0.1051 0.085 Uiso 1 1 calc R . .
H9B H 0.1553 0.1260 0.1664 0.085 Uiso 1 1 calc R . .
C10 C 0.1100(5) 0.0408(7) 0.2201(7) 0.138(5) Uani 1 1 d . . .
H10A H 0.1534 0.0237 0.2549 0.208 Uiso 1 1 calc R . .
H10B H 0.0817 -0.0023 0.1984 0.208 Uiso 1 1 calc R . .
H10C H 0.0848 0.0715 0.2597 0.208 Uiso 1 1 calc R . .
C11 C 0.1529(3) 0.2687(3) 0.1048(4) 0.0413(12) Uani 1 1 d . . .
H11 H 0.1174 0.2767 0.1421 0.050 Uiso 1 1 calc R . .
C12 C 0.2119(3) 0.3577(4) 0.2039(4) 0.0552(16) Uani 1 1 d . . .
C13 C 0.2384(4) 0.3320(5) 0.2894(4) 0.075(2) Uani 1 1 d . . .
C14 C 0.2595(4) 0.2489(7) 0.3068(5) 0.103(3) Uani 1 1 d . . .
H14A H 0.2565 0.2231 0.2469 0.123 Uiso 1 1 calc R . .
H14B H 0.3083 0.2471 0.3353 0.123 Uiso 1 1 calc R . .
C15 C 0.2180(10) 0.2083(8) 0.3645(11) 0.194(5) Uani 1 1 d . . .
H15A H 0.2350 0.1570 0.3721 0.291 Uiso 1 1 calc R . .
H15B H 0.1698 0.2078 0.3360 0.291 Uiso 1 1 calc R . .
H15C H 0.2213 0.2324 0.4246 0.291 Uiso 1 1 calc R . .
C16 C 0.2423(5) 0.3840(8) 0.3635(6) 0.109(4) Uani 1 1 d . . .
H16 H 0.2584 0.3678 0.4240 0.131 Uiso 1 1 calc R . .
C17 C 0.2236(6) 0.4554(8) 0.3489(9) 0.124(5) Uani 1 1 d . . .
H17 H 0.2291 0.4897 0.3985 0.148 Uiso 1 1 calc R . .
C18 C 0.1969(5) 0.4790(5) 0.2639(8) 0.098(3) Uani 1 1 d . . .
H18 H 0.1823 0.5294 0.2557 0.118 Uiso 1 1 calc R . .
C19 C 0.1901(4) 0.4317(4) 0.1884(5) 0.072(2) Uani 1 1 d . B .
C20 C 0.1582(4) 0.4559(4) 0.0978(7) 0.089(2) Uani 1 1 d . . .
H20A H 0.1840 0.4330 0.0514 0.107 Uiso 1 1 calc R A 1
H20B H 0.1105 0.4360 0.0874 0.107 Uiso 1 1 calc R A 1
C21 C 0.1552(9) 0.5322(8) 0.0825(10) 0.194(5) Uani 1 1 d . B 1
H21A H 0.1332 0.5420 0.0198 0.291 Uiso 1 1 calc R B 1
H21B H 0.2022 0.5528 0.0906 0.291 Uiso 1 1 calc R B 1
H21C H 0.1283 0.5557 0.1262 0.291 Uiso 1 1 calc R B 1
O4 O 0.1563(4) 0.3431(4) -0.1704(5) 0.1268(4) Uani 1 1 d . . .
Cr1 Cr 0.20426(4) 0.19178(5) -0.05598(5) 0.0384(3) Uani 1 1 d . . .
N1 N 0.1424(3) 0.1894(3) -0.1522(3) 0.0543(12) Uani 1 1 d . . .
N2 N 0.1913(2) 0.0959(3) -0.0531(3) 0.0485(12) Uani 1 1 d . . .
N3 N 0.2001(2) 0.3549(3) -0.1027(4) 0.0543(12) Uani 1 1 d . . .
N4 N 0.1395(2) 0.2201(2) 0.0388(3) 0.0393(10) Uani 1 1 d . . .
N5 N 0.2101(2) 0.3081(2) 0.1258(3) 0.0439(11) Uani 1 1 d . . .
O1 O 0.1013(3) 0.1764(3) -0.2160(4) 0.0886(16) Uani 1 1 d . . .
O2 O 0.1760(3) 0.0332(3) -0.0606(3) 0.0753(13) Uani 1 1 d . . .
O3 O 0.22264(19) 0.3019(2) -0.0532(2) 0.0462(9) Uani 1 1 d . . .

loop_
_atom_site_aniso_label
_atom_site_aniso_U_11
_atom_site_aniso_U_22
_atom_site_aniso_U_33
_atom_site_aniso_U_23
_atom_site_aniso_U_13
_atom_site_aniso_U_12
C1 0.033(3) 0.055(3) 0.041(3) -0.006(3) 0.009(2) -0.008(2)
C2 0.037(3) 0.063(4) 0.058(4) 0.005(3) 0.006(3) -0.002(3)
C3 0.054(4) 0.092(6) 0.102(6) 0.017(5) 0.004(4) 0.013(4)
C4 0.128(10) 0.118(9) 0.246(17) 0.084(10) -0.039(11) 0.007(7)
C5 0.042(3) 0.084(5) 0.086(5) -0.003(4) 0.001(3) -0.011(3)
C6 0.052(4) 0.091(6) 0.087(5) -0.012(4) 0.014(4) -0.028(4)
C7 0.057(4) 0.055(4) 0.078(5) -0.004(3) 0.025(3) -0.013(3)
C8 0.048(3) 0.054(3) 0.045(3) -0.002(3) 0.015(2) -0.007(3)
C9 0.055(4) 0.085(5) 0.075(5) 0.027(4) 0.016(3) -0.003(3)
C10 0.104(7) 0.215(13) 0.100(7) 0.083(8) 0.030(6) 0.017(8)
C11 0.036(3) 0.051(3) 0.039(3) 0.003(2) 0.011(2) -0.001(2)
C12 0.045(3) 0.077(5) 0.046(3) -0.022(3) 0.018(3) -0.021(3)
C13 0.074(4) 0.114(6) 0.041(4) -0.013(4) 0.021(3) -0.036(4)
C14 0.078(5) 0.179(11) 0.051(4) 0.025(5) 0.011(4) -0.008(6)
C15 0.292(15) 0.128(8) 0.182(10) 0.028(7) 0.109(11) 0.003(8)
C16 0.095(6) 0.188(11) 0.050(5) -0.045(6) 0.025(4) -0.066(7)
C17 0.131(9) 0.145(10) 0.107(9) -0.079(8) 0.062(7) -0.075(8)
C18 0.097(6) 0.090(6) 0.119(8) -0.053(6) 0.053(6) -0.036(5)
C19 0.074(4) 0.064(4) 0.084(5) -0.031(4) 0.039(4) -0.020(4)
C20 0.092(6) 0.059(5) 0.120(7) -0.020(5) 0.029(5) 0.011(4)
C21 0.292(15) 0.128(8) 0.182(10) 0.028(7) 0.109(11) 0.003(8)
O4 0.131 0.120 0.124 0.007(4) -0.004(5) 0.000(5)
Cr1 0.0361(5) 0.0456(5) 0.0343(5) -0.0026(4) 0.0080(3) -0.0059(4)
N1 0.047(3) 0.067(3) 0.049(3) -0.004(2) 0.004(2) -0.008(2)
N2 0.050(3) 0.050(3) 0.047(3) -0.009(2) 0.013(2) -0.008(2)
N3 0.047(3) 0.062(3) 0.051(3) 0.002(3) -0.002(2) -0.003(2)
N4 0.035(2) 0.046(2) 0.038(2) -0.004(2) 0.0096(18) -0.0085(19)
N5 0.042(2) 0.053(3) 0.038(2) -0.007(2) 0.0128(19) -0.008(2)
O1 0.081(3) 0.113(4) 0.065(3) -0.003(3) -0.017(3) -0.007(3)
O2 0.094(3) 0.055(3) 0.079(3) -0.012(2) 0.018(3) -0.023(3)
O3 0.044(2) 0.053(2) 0.043(2) 0.0038(18) 0.0116(17) -0.0003(18)

loop_
_atom_type_symbol
_atom_type_description
_atom_type_scat_dispersion_real
_atom_type_scat_dispersion_imag
_atom_type_scat_source
C C 0.0033 0.0016 'International Tables Vol C Tables 4.2.6.8 and 6.1.1.4'
H H 0.0000 0.0000 'International Tables Vol C Tables 4.2.6.8 and 6.1.1.4'
Cr Cr 0.3209 0.6236 'International Tables Vol C Tables 4.2.6.8 and 6.1.1.4'
N N 0.0061 0.0033 'International Tables Vol C Tables 4.2.6.8 and 6.1.1.4'
O O 0.0106 0.0060 'International Tables Vol C Tables 4.2.6.8 and 6.1.1.4'

loop_
_geom_angle_atom_site_label_1
_geom_angle_atom_site_label_2
_geom_angle_atom_site_label_3
_geom_angle
_geom_angle_site_symmetry_1
_geom_angle_site_symmetry_3
C2 C1 C8 121.3(5) . .
C2 C1 N4 119.0(5) . .
C8 C1 N4 119.7(5) . .
C5 C2 C1 117.7(6) . .
C5 C2 C3 121.9(6) . .
C1 C2 C3 120.4(5) . .
C4 C3 C2 117.4(7) . .
C4 C3 H3A 107.9 . .
C2 C3 H3A 107.9 . .
C4 C3 H3B 107.9 . .
C2 C3 H3B 107.9 . .
H3A C3 H3B 107.2 . .
C3 C4 H4A 109.5 . .
C3 C4 H4B 109.5 . .
H4A C4 H4B 109.5 . .
C3 C4 H4C 109.5 . .
H4A C4 H4C 109.5 . .
H4B C4 H4C 109.5 . .
C6 C5 C2 121.3(6) . .
C6 C5 H5 119.3 . .
C2 C5 H5 119.3 . .
C7 C6 C5 120.5(6) . .
C7 C6 H6 119.7 . .
C5 C6 H6 119.7 . .
C6 C7 C8 121.4(6) . .
C6 C7 H7 119.3 . .
C8 C7 H7 119.3 . .
C7 C8 C1 117.7(5) . .
C7 C8 C9 120.9(6) . .
C1 C8 C9 121.4(5) . .
C10 C9 C8 118.6(6) . .
C10 C9 H9A 107.7 . .
C8 C9 H9A 107.7 . .
C10 C9 H9B 107.7 . .
C8 C9 H9B 107.7 . .
H9A C9 H9B 107.1 . .
C9 C10 H10A 109.5 . .
C9 C10 H10B 109.5 . .
H10A C10 H10B 109.5 . .
C9 C10 H10C 109.5 . .
H10A C10 H10C 109.5 . .
H10B C10 H10C 109.5 . .
N4 C11 N5 127.7(5) . .
N4 C11 H11 116.2 . .
N5 C11 H11 116.2 . .
C13 C12 C19 122.4(6) . .
C13 C12 N5 119.0(6) . .
C19 C12 N5 118.5(6) . .
C12 C13 C16 117.0(9) . .
C12 C13 C14 122.0(6) . .
C16 C13 C14 120.9(8) . .
C15 C14 C13 115.0(9) . .
C15 C14 H14A 108.5 . .
C13 C14 H14A 108.5 . .
C15 C14 H14B 108.5 . .
C13 C14 H14B 108.5 . .
H14A C14 H14B 107.5 . .
C14 C15 H15A 109.5 . .
C14 C15 H15B 109.5 . .
H15A C15 H15B 109.5 . .
C14 C15 H15C 109.5 . .
H15A C15 H15C 109.5 . .
H15B C15 H15C 109.5 . .
C17 C16 C13 121.0(10) . .
C17 C16 H16 119.5 . .
C13 C16 H16 119.5 . .
C16 C17 C18 120.6(9) . .
C16 C17 H17 119.7 . .
C18 C17 H17 119.7 . .
C17 C18 C19 121.9(10) . .
C17 C18 H18 119.0 . .
C19 C18 H18 119.0 . .
C18 C19 C12 117.0(8) . .
C18 C19 C20 122.1(8) . .
C12 C19 C20 120.8(6) . .
C21 C20 C19 116.4(10) . .
C21 C20 H20A 108.2 . .
C19 C20 H20A 108.2 . .
C21 C20 H20B 108.2 . .
C19 C20 H20B 108.2 . .
H20A C20 H20B 107.3 . .
C20 C21 H21A 109.5 . .
C20 C21 H21B 109.5 . .
H21A C21 H21B 109.5 . .
C20 C21 H21C 109.5 . .
H21A C21 H21C 109.5 . .
H21B C21 H21C 109.5 . .
N1 Cr1 N2 84.8(2) . .
N1 Cr1 O3 177.7(2) . 7
N2 Cr1 O3 97.23(19) . 7
N1 Cr1 O3 98.3(2) . .
N2 Cr1 O3 176.97(19) . .
O3 Cr1 O3 79.75(17) 7 .
N1 Cr1 N4 97.7(2) . .
N2 Cr1 N4 97.04(19) . .
O3 Cr1 N4 83.10(15) 7 .
O3 Cr1 N4 82.42(16) . .
N1 Cr1 N5 96.6(2) . 7
N2 Cr1 N5 98.16(19) . 7
O3 Cr1 N5 82.07(16) 7 7
O3 Cr1 N5 81.71(16) . 7
N4 Cr1 N5 159.94(17) . 7
O1 N1 Cr1 169.9(5) . .
O2 N2 Cr1 171.1(5) . .
O4 N3 O3 119.5(6) . .
C11 N4 C1 115.6(4) . .
C11 N4 Cr1 125.8(3) . .
C1 N4 Cr1 118.5(3) . .
C11 N5 C12 116.5(4) . .
C11 N5 Cr1 126.5(4) . 7
C12 N5 Cr1 117.0(3) . 7
N3 O3 Cr1 125.9(3) . 7
N3 O3 Cr1 133.8(3) . .
Cr1 O3 Cr1 100.25(17) 7 .

loop_
_geom_bond_atom_site_label_1
_geom_bond_atom_site_label_2
_geom_bond_distance
_geom_bond_site_symmetry_2
C1 C2 1.403(8) .
C1 C8 1.414(8) .
C1 N4 1.446(6) .
C2 C5 1.395(8) .
C2 C3 1.514(10) .
C3 C4 1.420(12) .
C3 H3A 0.9900 .
C3 H3B 0.9900 .
C4 H4A 0.9800 .
C4 H4B 0.9800 .
C4 H4C 0.9800 .
C5 C6 1.379(10) .
C5 H5 0.9500 .
C6 C7 1.357(10) .
C6 H6 0.9500 .
C7 C8 1.399(8) .
C7 H7 0.9500 .
C8 C9 1.494(8) .
C9 C10 1.444(10) .
C9 H9A 0.9900 .
C9 H9B 0.9900 .
C10 H10A 0.9800 .
C10 H10B 0.9800 .
C10 H10C 0.9800 .
C11 N4 1.307(7) .
C11 N5 1.323(6) .
C11 H11 0.9500 .
C12 C13 1.376(10) .
C12 C19 1.404(10) .
C12 N5 1.451(7) .
C13 C16 1.431(12) .
C13 C14 1.561(13) .
C14 C15 1.446(16) .
C14 H14A 0.9900 .
C14 H14B 0.9900 .
C15 H15A 0.9800 .
C15 H15B 0.9800 .
C15 H15C 0.9800 .
C16 C17 1.342(16) .
C16 H16 0.9500 .
C17 C18 1.359(16) .
C17 H17 0.9500 .
C18 C19 1.392(10) .
C18 H18 0.9500 .
C19 C20 1.461(11) .
C20 C21 1.389(14) .
C20 H20A 0.9900 .
C20 H20B 0.9900 .
C21 H21A 0.9800 .
C21 H21B 0.9800 .
C21 H21C 0.9800 .
O4 N3 1.242(8) .
Cr1 N1 1.736(5) .
Cr1 N2 1.742(5) .
Cr1 O3 2.006(4) 7
Cr1 O3 2.010(4) .
Cr1 N4 2.067(4) .
Cr1 N5 2.077(4) 7
N1 O1 1.174(6) .
N2 O2 1.166(6) .
N3 O3 1.242(6) .
N5 Cr1 2.077(4) 7
O3 Cr1 2.006(4) 7

loop_
_platon_squeeze_void_nr
_platon_squeeze_void_average_x
_platon_squeeze_void_average_y
_platon_squeeze_void_average_z
_platon_squeeze_void_volume
_platon_squeeze_void_count_electrons
1 0.500 0.000 -0.003 415.5 67.7
2 0.000 0.500 -0.003 415.5 67.7
